data_7248280
loop_
_publ_author_name
'Hood, Thomas M.'
'Lau, Samantha'
'Chaplin, Adrian B.'

_publ_section_title
;
 Capture of mechanically interlocked molecules by rhodium-mediated
 terminal alkyne dimerisation
;
_journal_issue 11
_journal_name_full 'RSC Advances'
_journal_page_first 7740
_journal_page_last 7744
_journal_paper_doi 10.1039/D4RA00566J
_journal_volume 14
_journal_year 2024
_chemical_formula_moiety 'C29 H53 N P2 S2'
_chemical_formula_sum 'C29 H53 N P2 S2'
_chemical_formula_weight 541.78
_chemical_melting_point ?
_space_group_crystal_system monoclinic
_space_group_IT_number 14
_space_group_name_Hall '-P 2ybc'
_space_group_name_H-M_alt 'P 1 21/c 1'
_atom_sites_solution_hydrogens geom
_atom_sites_solution_primary dual
_atom_sites_solution_secondary difmap
_audit_creation_date 2021-02-15
_audit_creation_method
;
Olex2 1.2
(compiled 2018.05.29 svn.r3510 for OlexSys, GUI svn.r5506)
;
_audit_update_record
;
2023-12-06 deposited with the CCDC.	2024-02-08 downloaded from the CCDC.
;
_cell_angle_alpha 90
_cell_angle_beta 92.6815(5)
_cell_angle_gamma 90
_cell_formula_units_Z 4
_cell_length_a 17.97496(10)
_cell_length_b 8.53541(4)
_cell_length_c 20.53738(10)
_cell_measurement_reflns_used 32807
_cell_measurement_temperature 150(2)
_cell_measurement_theta_max 73.4310
_cell_measurement_theta_min 4.2470
_cell_volume 3147.47(3)
_computing_cell_refinement 'CrysAlisPro 1.171.40.84a (Rigaku OD, 2020)'
_computing_data_collection 'CrysAlisPro 1.171.40.84a (Rigaku OD, 2020)'
_computing_data_reduction 'CrysAlisPro 1.171.40.84a (Rigaku OD, 2020)'
_computing_molecular_graphics 'Olex2 (Dolomanov et al., 2009)'
_computing_publication_material 'Olex2 (Dolomanov et al., 2009)'
_computing_structure_refinement 'ShelXL (Sheldrick, 2015)'
_computing_structure_solution 'ShelXT (Sheldrick, 2015)'
_diffrn_ambient_environment N~2~
_diffrn_ambient_temperature 150(2)
_diffrn_detector 'CCD plate'
_diffrn_detector_area_resol_mean 5.3046
_diffrn_detector_type AtlasS2
_diffrn_measured_fraction_theta_full 0.997
_diffrn_measured_fraction_theta_max 0.997
_diffrn_measurement_details
;
List of Runs (angles in degrees, time in seconds):

  # Type    Start    End  Width  t~exp~   \w     \q     \k     \f   Frames
#--------------------------------------------------------------------------
  1  \w   -117.00 -57.00   1.00    1.00    --  -41.82-155.00  61.00   60
  2  \w    -87.00  -6.00   1.00    1.00    --  -41.82 125.00  60.00   81
  3  \w   -116.00 -17.00   1.00    1.00    --  -41.82 -37.00 -90.00   99
  4  \w      6.00  83.00   1.00    1.00    --   41.82 -99.00 120.00   77
  5  \w     27.00  98.00   1.00    1.00    --   41.82-125.00 -60.00   71
  6  \w    103.00 178.00   1.00    4.00    --  107.00  77.00  30.00   75
  7  \w     97.00 178.00   1.00    4.00    --  107.00 125.00-150.00   81
  8  \w     35.00 136.00   1.00    4.00    --  107.00 -61.00  60.00  101
  9  \w     24.00 107.00   1.00    4.00    --  107.00 -94.00   0.00   83
 10  \w     34.00 112.00   1.00    4.00    --  107.00-125.00 -30.00   78
 11  \w    103.00 178.00   1.00    4.00    --  107.00  77.00 120.00   75
 12  \w     24.00 107.00   1.00    4.00    --  107.00 -94.00  30.00   83
 13  \w     24.00 107.00   1.00    4.00    --  107.00 -94.00 -30.00   83
 14  \w     81.00 178.00   1.00    4.00    --  107.00  45.00-150.00   97
 15  \w     34.00 133.00   1.00    4.00    --  107.00 -45.00  90.00   99
 16  \w     97.00 178.00   1.00    4.00    --  107.00 125.00  30.00   81
 17  \w     97.00 178.00   1.00    4.00    --  107.00 125.00   0.00   81
 18  \w   -114.00 -14.00   1.00    1.00    --  -41.82 -57.00  30.00  100
 19  \w    -70.00  31.00   1.00    1.00    --  -41.82  57.00   0.00  101
 20  \w   -114.00 -14.00   1.00    1.00    --  -41.82 -57.00 120.00  100
 21  \w   -114.00 -14.00   1.00    1.00    --  -41.82 -57.00-150.00  100
 22  \w     81.00 178.00   1.00    4.00    --  107.00  45.00 -30.00   97
 23  \w     78.00 178.00   1.00    4.00    --  107.00  61.00  90.00  100
 24  \w     81.00 178.00   1.00    4.00    --  107.00  45.00   0.00   97
 25  \w     78.00 178.00   1.00    4.00    --  107.00  61.00  30.00  100
 26  \w     81.00 178.00   1.00    4.00    --  107.00  45.00 -60.00   97
 27  \w     34.00 112.00   1.00    4.00    --  107.00-125.00-150.00   78
 28  \w     78.00 178.00   1.00    4.00    --  107.00  61.00-120.00  100
 29  \w     78.00 178.00   1.00    4.00    --  107.00  61.00-180.00  100
 30  \w     78.00 178.00   1.00    4.00    --  107.00  61.00 120.00  100
 31  \w     78.00 150.00   1.00    4.00    --  107.00  61.00  60.00   72
 32  \w     78.00 178.00   1.00    4.00    --  107.00  61.00 150.00  100
;
_diffrn_measurement_device 'four-circle diffractometer'
_diffrn_measurement_device_type 'Rigaku Oxford Diffraction: SuperNova, Dual, Cu at zero, AtlasS2'
_diffrn_measurement_method '\w scans'
_diffrn_orient_matrix_type 'CrysAlisPro convention (1999,Acta A55,543-557)'
_diffrn_orient_matrix_UB_11 0.0240822000
_diffrn_orient_matrix_UB_12 0.1709441000
_diffrn_orient_matrix_UB_13 0.0126843000
_diffrn_orient_matrix_UB_21 -0.0101862000
_diffrn_orient_matrix_UB_22 -0.0229235000
_diffrn_orient_matrix_UB_23 0.0734568000
_diffrn_orient_matrix_UB_31 0.0817104000
_diffrn_orient_matrix_UB_32 -0.0532232000
_diffrn_orient_matrix_UB_33 0.0091037000
_diffrn_radiation_monochromator mirror
_diffrn_radiation_probe x-ray
_diffrn_radiation_type CuK\a
_diffrn_radiation_wavelength 1.54184
_diffrn_reflns_av_R_equivalents 0.0274
_diffrn_reflns_av_unetI/netI 0.0134
_diffrn_reflns_Laue_measured_fraction_full 0.997
_diffrn_reflns_Laue_measured_fraction_max 0.997
_diffrn_reflns_limit_h_max 22
_diffrn_reflns_limit_h_min -19
_diffrn_reflns_limit_k_max 10
_diffrn_reflns_limit_k_min -10
_diffrn_reflns_limit_l_max 25
_diffrn_reflns_limit_l_min -25
_diffrn_reflns_number 52758
_diffrn_reflns_point_group_measured_fraction_full 0.997
_diffrn_reflns_point_group_measured_fraction_max 0.997
_diffrn_reflns_theta_full 73.547
_diffrn_reflns_theta_max 73.547
_diffrn_reflns_theta_min 6.398
_diffrn_source 'micro-focus sealed X-ray tube'
_diffrn_source_type 'SuperNova (Cu) X-ray Source'
_exptl_absorpt_coefficient_mu 2.607
_exptl_absorpt_correction_T_max 1.000
_exptl_absorpt_correction_T_min 0.749
_exptl_absorpt_correction_type gaussian
_exptl_absorpt_process_details
;
CrysAlisPro 1.171.40.84a (Rigaku Oxford Diffraction, 2020)
Numerical absorption correction based on gaussian integration over
a multifaceted crystal model
Empirical absorption correction using spherical harmonics,
implemented in SCALE3 ABSPACK scaling algorithm.
;
_exptl_crystal_colour colourless
_exptl_crystal_colour_primary colourless
_exptl_crystal_density_diffrn 1.143
_exptl_crystal_density_meas ?
_exptl_crystal_description block
_exptl_crystal_F_000 1184
_exptl_crystal_recrystallization_method 'Crystals grown from CHCl3-MeOH at 293 K'
_exptl_crystal_size_max 0.205
_exptl_crystal_size_mid 0.118
_exptl_crystal_size_min 0.106
_refine_diff_density_max 0.277
_refine_diff_density_min -0.269
_refine_diff_density_rms 0.035
_refine_ls_extinction_method none
_refine_ls_goodness_of_fit_ref 1.037
_refine_ls_hydrogen_treatment constr
_refine_ls_matrix_type full
_refine_ls_number_parameters 313
_refine_ls_number_reflns 6340
_refine_ls_number_restraints 0
_refine_ls_restrained_S_all 1.037
_refine_ls_R_factor_all 0.0266
_refine_ls_R_factor_gt 0.0251
_refine_ls_shift/su_max 0.002
_refine_ls_shift/su_mean 0.000
_refine_ls_structure_factor_coef Fsqd
_refine_ls_weighting_details 'w=1/[\s^2^(Fo^2^)+(0.0305P)^2^+1.0471P] where P=(Fo^2^+2Fc^2^)/3'
_refine_ls_weighting_scheme calc
_refine_ls_wR_factor_gt 0.0636
_refine_ls_wR_factor_ref 0.0648
_reflns_Friedel_coverage 0.000
_reflns_number_gt 6017
_reflns_number_total 6340
_reflns_threshold_expression 'I > 2\s(I)'
_cod_data_source_file d4ra00566j2.cif
_cod_data_source_block 0629abc20s
_cod_depositor_comments
;
The following automatic conversions were performed:

data item '_chemical_melting_point' value 'not measured' was changed
to '?' -- the value is undefined or not given.

data item '_exptl_crystal_density_meas' value 'not measured' was
changed to '?' -- the value is perceived as not measured.

Automatic conversion script
Id: cif_fix_values 8170 2020-07-09 18:12:32Z antanas 
;
_cod_database_code 7248280
_shelx_shelxl_version_number 2014/7
_shelx_space_group_comment
;
The symmetry employed for this shelxl refinement is uniquely defined
by the following loop, which should always be used as a source of
symmetry information in preference to the above space-group names.
They are only intended as comments.
;
_olex2_refinement_description
;
1. Fixed Uiso
 At 1.2 times of:
  All C(H) groups, All C(H,H) groups
 At 1.5 times of:
  All C(H,H,H) groups
2.a Secondary CH2 refined with riding coordinates:
 C107(H10A,H10B), C108(H10C,H10D), C117(H11S,H11T), C118(H11U,H11V), C119(H11W,
 H11X), C120(H12A,H12B), C121(H12C,H12D), C122(H12E,H12F), C123(H12G,H12H),
 C124(H12I,H12J), C125(H12K,H12L), C126(H12M,H12N), C127(H12O,H12P), C128(H12Q,
 H12R), C129(H12S,H12T), C130(H13A,H13B)
2.b Aromatic/amide H refined with riding coordinates:
 C103(H103), C104(H104), C105(H105)
2.c Idealised Me refined as rotating group:
 C110(H11A,H11B,H11C), C111(H11D,H11E,H11F), C112(H11G,H11H,H11I), C114(H11J,
 H11K,H11L), C115(H11M,H11N,H11O), C116(H11P,H11Q,H11R)
;
_olex2_submission_special_instructions 'No special instructions were received'
_oxdiff_exptl_absorpt_empirical_details
;
Empirical correction (ABSPACK) includes:
- Absorption correction using spherical harmonics
- Frame scaling
;
_oxdiff_exptl_absorpt_empirical_full_max 1.423
_oxdiff_exptl_absorpt_empirical_full_min 0.837

loop_
_space_group_symop_operation_xyz
'x, y, z'
'-x, y+1/2, -z+1/2'
'-x, -y, -z'
'x, -y-1/2, z-1/2'

loop_
_atom_site_label
_atom_site_type_symbol
_atom_site_fract_x
_atom_site_fract_y
_atom_site_fract_z
_atom_site_U_iso_or_equiv
_atom_site_adp_type
_atom_site_occupancy
_atom_site_site_symmetry_order
_atom_site_calc_flag
_atom_site_refinement_flags_posn
_atom_site_refinement_flags_adp
_atom_site_refinement_flags_occupancy
_atom_site_disorder_assembly
_atom_site_disorder_group
S4 S 0.82205(2) 0.29202(3) 0.68221(2) 0.02626(7) Uani 1 1 d . . . . .
S5 S 0.84406(2) 0.91430(4) 0.88932(2) 0.03054(7) Uani 1 1 d . . . . .
P2 P 0.84316(2) 0.34230(3) 0.59198(2) 0.01957(7) Uani 1 1 d . . . . .
P3 P 0.77216(2) 0.83629(3) 0.82209(2) 0.01939(7) Uani 1 1 d . . . . .
N101 N 0.85078(5) 0.70081(10) 0.66290(4) 0.01894(17) Uani 1 1 d . . . . .
C102 C 0.91039(6) 0.63012(12) 0.63871(5) 0.0206(2) Uani 1 1 d . . . . .
C103 C 0.98257(6) 0.65704(14) 0.66298(6) 0.0268(2) Uani 1 1 d . . . . .
H103 H 1.0233 0.6036 0.6452 0.032 Uiso 1 1 calc R . . . .
C104 C 0.99427(7) 0.76290(17) 0.71344(6) 0.0338(3) Uani 1 1 d . . . . .
H104 H 1.0432 0.7838 0.7308 0.041 Uiso 1 1 calc R . . . .
C105 C 0.93358(7) 0.83757(15) 0.73816(6) 0.0311(3) Uani 1 1 d . . . . .
H105 H 0.9401 0.9120 0.7723 0.037 Uiso 1 1 calc R . . . .
C106 C 0.86283(6) 0.80209(12) 0.71224(5) 0.0204(2) Uani 1 1 d . . . . .
C107 C 0.89688(7) 0.52433(13) 0.58057(6) 0.0277(2) Uani 1 1 d . . . . .
H10A H 0.9459 0.4946 0.5644 0.033 Uiso 1 1 calc R . . . .
H10B H 0.8707 0.5862 0.5458 0.033 Uiso 1 1 calc R . . . .
C108 C 0.79481(6) 0.87998(12) 0.73782(5) 0.0233(2) Uani 1 1 d . . . . .
H10C H 0.7514 0.8504 0.7090 0.028 Uiso 1 1 calc R . . . .
H10D H 0.8012 0.9947 0.7339 0.028 Uiso 1 1 calc R . . . .
C109 C 0.89713(7) 0.18657(13) 0.55222(6) 0.0268(2) Uani 1 1 d . . . . .
C110 C 0.96894(8) 0.15905(19) 0.59355(8) 0.0464(4) Uani 1 1 d . . . . .
H11A H 0.9983 0.2558 0.5956 0.070 Uiso 1 1 calc GR . . . .
H11B H 0.9979 0.0757 0.5739 0.070 Uiso 1 1 calc GR . . . .
H11C H 0.9566 0.1280 0.6377 0.070 Uiso 1 1 calc GR . . . .
C111 C 0.85075(9) 0.03587(14) 0.55054(7) 0.0403(3) Uani 1 1 d . . . . .
H11D H 0.8363 0.0103 0.5947 0.060 Uiso 1 1 calc GR . . . .
H11E H 0.8803 -0.0502 0.5336 0.060 Uiso 1 1 calc GR . . . .
H11F H 0.8059 0.0511 0.5222 0.060 Uiso 1 1 calc GR . . . .
C112 C 0.91467(8) 0.23351(15) 0.48251(6) 0.0382(3) Uani 1 1 d . . . . .
H11G H 0.8681 0.2533 0.4572 0.057 Uiso 1 1 calc GR . . . .
H11H H 0.9420 0.1485 0.4622 0.057 Uiso 1 1 calc GR . . . .
H11I H 0.9452 0.3287 0.4837 0.057 Uiso 1 1 calc GR . . . .
C113 C 0.75550(6) 0.62253(12) 0.82812(5) 0.0217(2) Uani 1 1 d . . . . .
C114 C 0.83068(6) 0.53671(14) 0.83048(6) 0.0284(2) Uani 1 1 d . . . . .
H11J H 0.8558 0.5560 0.7899 0.043 Uiso 1 1 calc GR . . . .
H11K H 0.8224 0.4240 0.8355 0.043 Uiso 1 1 calc GR . . . .
H11L H 0.8618 0.5754 0.8675 0.043 Uiso 1 1 calc GR . . . .
C115 C 0.71677(7) 0.59039(14) 0.89199(6) 0.0312(3) Uani 1 1 d . . . . .
H11M H 0.7438 0.6440 0.9281 0.047 Uiso 1 1 calc GR . . . .
H11N H 0.7164 0.4774 0.9004 0.047 Uiso 1 1 calc GR . . . .
H11O H 0.6655 0.6294 0.8882 0.047 Uiso 1 1 calc GR . . . .
C116 C 0.70683(6) 0.56635(13) 0.76947(6) 0.0257(2) Uani 1 1 d . . . . .
H11P H 0.6602 0.6260 0.7670 0.039 Uiso 1 1 calc GR . . . .
H11Q H 0.6958 0.4547 0.7745 0.039 Uiso 1 1 calc GR . . . .
H11R H 0.7334 0.5825 0.7294 0.039 Uiso 1 1 calc GR . . . .
C117 C 0.75931(6) 0.37268(14) 0.54065(5) 0.0260(2) Uani 1 1 d . . . . .
H11S H 0.7734 0.4074 0.4969 0.031 Uiso 1 1 calc R . . . .
H11T H 0.7323 0.2721 0.5355 0.031 Uiso 1 1 calc R . . . .
C118 C 0.70761(7) 0.49502(16) 0.56922(6) 0.0316(3) Uani 1 1 d . . . . .
H11U H 0.6903 0.4564 0.6114 0.038 Uiso 1 1 calc R . . . .
H11V H 0.7358 0.5932 0.5777 0.038 Uiso 1 1 calc R . . . .
C119 C 0.64056(7) 0.52922(15) 0.52359(5) 0.0285(2) Uani 1 1 d . . . . .
H11W H 0.6137 0.4301 0.5139 0.034 Uiso 1 1 calc R . . . .
H11X H 0.6581 0.5709 0.4820 0.034 Uiso 1 1 calc R . . . .
C120 C 0.58659(7) 0.64667(14) 0.55180(6) 0.0291(2) Uani 1 1 d . . . . .
H12A H 0.5760 0.6139 0.5967 0.035 Uiso 1 1 calc R . . . .
H12B H 0.5391 0.6434 0.5254 0.035 Uiso 1 1 calc R . . . .
C121 C 0.61519(7) 0.81527(15) 0.55372(6) 0.0301(2) Uani 1 1 d . . . . .
H12C H 0.6626 0.8194 0.5802 0.036 Uiso 1 1 calc R . . . .
H12D H 0.6255 0.8491 0.5089 0.036 Uiso 1 1 calc R . . . .
C122 C 0.55980(7) 0.92783(14) 0.58221(6) 0.0313(3) Uani 1 1 d . . . . .
H12E H 0.5531 0.8985 0.6282 0.038 Uiso 1 1 calc R . . . .
H12F H 0.5111 0.9151 0.5582 0.038 Uiso 1 1 calc R . . . .
C123 C 0.58225(7) 1.09963(15) 0.57978(6) 0.0316(3) Uani 1 1 d . . . . .
H12G H 0.5911 1.1286 0.5341 0.038 Uiso 1 1 calc R . . . .
H12H H 0.6296 1.1142 0.6057 0.038 Uiso 1 1 calc R . . . .
C124 C 0.52319(8) 1.20918(15) 0.60603(6) 0.0343(3) Uani 1 1 d . . . . .
H12I H 0.5414 1.3184 0.6035 0.041 Uiso 1 1 calc R . . . .
H12J H 0.4774 1.2011 0.5775 0.041 Uiso 1 1 calc R . . . .
C125 C 0.50326(7) 1.17561(14) 0.67588(6) 0.0295(2) Uani 1 1 d . . . . .
H12K H 0.4627 1.2472 0.6876 0.035 Uiso 1 1 calc R . . . .
H12L H 0.4841 1.0671 0.6783 0.035 Uiso 1 1 calc R . . . .
C126 C 0.56798(7) 1.19437(15) 0.72561(6) 0.0294(2) Uani 1 1 d . . . . .
H12M H 0.5845 1.3050 0.7261 0.035 Uiso 1 1 calc R . . . .
H12N H 0.6102 1.1291 0.7123 0.035 Uiso 1 1 calc R . . . .
C127 C 0.54757(7) 1.14735(14) 0.79391(6) 0.0295(2) Uani 1 1 d . . . . .
H12O H 0.5360 1.0340 0.7941 0.035 Uiso 1 1 calc R . . . .
H12P H 0.5019 1.2043 0.8050 0.035 Uiso 1 1 calc R . . . .
C128 C 0.60829(7) 1.18017(14) 0.84657(6) 0.0314(3) Uani 1 1 d . . . . .
H12Q H 0.5916 1.1394 0.8886 0.038 Uiso 1 1 calc R . . . .
H12R H 0.6141 1.2950 0.8511 0.038 Uiso 1 1 calc R . . . .
C129 C 0.68459(7) 1.10904(13) 0.83402(6) 0.0276(2) Uani 1 1 d . . . . .
H12S H 0.7201 1.1371 0.8704 0.033 Uiso 1 1 calc R . . . .
H12T H 0.7033 1.1544 0.7935 0.033 Uiso 1 1 calc R . . . .
C130 C 0.68136(6) 0.93019(13) 0.82743(5) 0.0236(2) Uani 1 1 d . . . . .
H13A H 0.6503 0.9033 0.7879 0.028 Uiso 1 1 calc R . . . .
H13B H 0.6565 0.8867 0.8655 0.028 Uiso 1 1 calc R . . . .

loop_
_atom_site_aniso_label
_atom_site_aniso_U_11
_atom_site_aniso_U_22
_atom_site_aniso_U_33
_atom_site_aniso_U_23
_atom_site_aniso_U_13
_atom_site_aniso_U_12
S4 0.03634(15) 0.02215(13) 0.02058(13) 0.00229(10) 0.00464(10) -0.00017(11)
S5 0.02678(14) 0.03748(16) 0.02740(14) -0.01274(11) 0.00153(11) -0.00610(11)
P2 0.02368(13) 0.01555(12) 0.01975(13) -0.00054(9) 0.00398(10) 0.00142(9)
P3 0.02162(13) 0.01824(13) 0.01860(13) -0.00333(9) 0.00390(10) -0.00174(9)
N101 0.0226(4) 0.0163(4) 0.0181(4) 0.0010(3) 0.0035(3) -0.0015(3)
C102 0.0260(5) 0.0161(4) 0.0202(5) 0.0031(4) 0.0060(4) -0.0005(4)
C103 0.0238(5) 0.0315(6) 0.0255(5) 0.0061(4) 0.0064(4) 0.0040(4)
C104 0.0222(6) 0.0526(8) 0.0265(6) 0.0006(5) 0.0002(4) -0.0084(5)
C105 0.0315(6) 0.0382(7) 0.0241(5) -0.0091(5) 0.0050(5) -0.0124(5)
C106 0.0262(5) 0.0168(5) 0.0186(5) 0.0009(4) 0.0051(4) -0.0032(4)
C107 0.0369(6) 0.0212(5) 0.0263(5) -0.0042(4) 0.0135(5) -0.0051(5)
C108 0.0309(6) 0.0174(5) 0.0222(5) -0.0002(4) 0.0074(4) 0.0004(4)
C109 0.0349(6) 0.0197(5) 0.0261(5) -0.0038(4) 0.0032(5) 0.0073(4)
C110 0.0405(8) 0.0498(8) 0.0484(8) -0.0142(7) -0.0042(6) 0.0230(7)
C111 0.0629(9) 0.0191(6) 0.0391(7) -0.0057(5) 0.0054(6) 0.0003(6)
C112 0.0546(8) 0.0289(6) 0.0325(6) -0.0048(5) 0.0176(6) 0.0097(6)
C113 0.0250(5) 0.0190(5) 0.0213(5) 0.0003(4) 0.0031(4) -0.0012(4)
C114 0.0292(6) 0.0248(5) 0.0310(6) 0.0016(5) 0.0002(5) 0.0041(5)
C115 0.0391(7) 0.0291(6) 0.0261(6) 0.0043(5) 0.0086(5) -0.0028(5)
C116 0.0270(5) 0.0207(5) 0.0293(6) -0.0033(4) 0.0008(4) -0.0024(4)
C117 0.0267(5) 0.0293(6) 0.0220(5) -0.0001(4) 0.0026(4) 0.0032(4)
C118 0.0308(6) 0.0391(7) 0.0248(5) -0.0033(5) 0.0013(5) 0.0106(5)
C119 0.0289(6) 0.0333(6) 0.0232(5) -0.0001(5) 0.0011(4) 0.0032(5)
C120 0.0256(6) 0.0322(6) 0.0298(6) 0.0026(5) 0.0031(4) 0.0035(5)
C121 0.0278(6) 0.0345(6) 0.0284(6) 0.0015(5) 0.0057(5) 0.0014(5)
C122 0.0315(6) 0.0292(6) 0.0338(6) 0.0042(5) 0.0084(5) 0.0014(5)
C123 0.0357(6) 0.0316(6) 0.0277(6) 0.0051(5) 0.0045(5) -0.0033(5)
C124 0.0389(7) 0.0272(6) 0.0362(7) 0.0053(5) -0.0031(5) 0.0024(5)
C125 0.0242(5) 0.0258(6) 0.0387(7) -0.0009(5) 0.0031(5) 0.0040(4)
C126 0.0257(6) 0.0307(6) 0.0321(6) 0.0009(5) 0.0047(5) 0.0001(5)
C127 0.0282(6) 0.0266(6) 0.0345(6) -0.0002(5) 0.0102(5) 0.0051(5)
C128 0.0397(7) 0.0258(6) 0.0291(6) -0.0038(5) 0.0074(5) 0.0077(5)
C129 0.0320(6) 0.0212(5) 0.0295(6) -0.0045(4) 0.0017(5) 0.0019(4)
C130 0.0250(5) 0.0215(5) 0.0246(5) -0.0026(4) 0.0055(4) 0.0004(4)

loop_
_atom_type_symbol
_atom_type_description
_atom_type_scat_dispersion_real
_atom_type_scat_dispersion_imag
_atom_type_scat_source
C C 0.0181 0.0091 'International Tables Vol C Tables 4.2.6.8 and 6.1.1.4'
H H 0.0000 0.0000 'International Tables Vol C Tables 4.2.6.8 and 6.1.1.4'
N N 0.0311 0.0180 'International Tables Vol C Tables 4.2.6.8 and 6.1.1.4'
P P 0.2955 0.4335 'International Tables Vol C Tables 4.2.6.8 and 6.1.1.4'
S S 0.3331 0.5567 'International Tables Vol C Tables 4.2.6.8 and 6.1.1.4'

loop_
_exptl_crystal_face_index_h
_exptl_crystal_face_index_k
_exptl_crystal_face_index_l
_exptl_crystal_face_perp_dist
11 -2 -2 0.0783
-1 0 13 0.0588
-11 2 -1 0.0540
0 0 -13 0.0571
12 0 1 0.0591
-2 5 0 0.0874
-12 0 -1 0.0465
-1 -6 0 0.0999
-1 5 -6 0.0787
5 4 -6 0.0792

loop_
_geom_angle_atom_site_label_1
_geom_angle_atom_site_label_2
_geom_angle_atom_site_label_3
_geom_angle
_geom_angle_site_symmetry_1
_geom_angle_site_symmetry_3
_geom_angle_publ_flag
C107 P2 S4 115.45(4) . . ?
C107 P2 C109 105.00(5) . . ?
C109 P2 S4 112.82(4) . . ?
C117 P2 S4 112.86(4) . . ?
C117 P2 C107 103.32(6) . . ?
C117 P2 C109 106.46(5) . . ?
C108 P3 S5 115.26(4) . . ?
C108 P3 C113 107.86(5) . . ?
C113 P3 S5 112.95(4) . . ?
C130 P3 S5 111.70(4) . . ?
C130 P3 C108 101.88(5) . . ?
C130 P3 C113 106.28(5) . . ?
C106 N101 C102 117.70(9) . . ?
N101 C102 C103 122.75(10) . . ?
N101 C102 C107 117.37(10) . . ?
C103 C102 C107 119.81(10) . . ?
C102 C103 H103 120.5 . . ?
C104 C103 C102 118.96(11) . . ?
C104 C103 H103 120.5 . . ?
C103 C104 H104 120.6 . . ?
C105 C104 C103 118.81(11) . . ?
C105 C104 H104 120.6 . . ?
C104 C105 H105 120.5 . . ?
C104 C105 C106 118.92(11) . . ?
C106 C105 H105 120.5 . . ?
N101 C106 C105 122.85(10) . . ?
N101 C106 C108 116.25(9) . . ?
C105 C106 C108 120.88(10) . . ?
P2 C107 H10A 107.8 . . ?
P2 C107 H10B 107.8 . . ?
C102 C107 P2 117.93(8) . . ?
C102 C107 H10A 107.8 . . ?
C102 C107 H10B 107.8 . . ?
H10A C107 H10B 107.2 . . ?
P3 C108 H10C 108.0 . . ?
P3 C108 H10D 108.0 . . ?
C106 C108 P3 117.28(8) . . ?
C106 C108 H10C 108.0 . . ?
C106 C108 H10D 108.0 . . ?
H10C C108 H10D 107.2 . . ?
C110 C109 P2 108.09(8) . . ?
C110 C109 C111 109.13(11) . . ?
C110 C109 C112 110.69(12) . . ?
C111 C109 P2 108.41(9) . . ?
C111 C109 C112 109.49(10) . . ?
C112 C109 P2 110.97(8) . . ?
C109 C110 H11A 109.5 . . ?
C109 C110 H11B 109.5 . . ?
C109 C110 H11C 109.5 . . ?
H11A C110 H11B 109.5 . . ?
H11A C110 H11C 109.5 . . ?
H11B C110 H11C 109.5 . . ?
C109 C111 H11D 109.5 . . ?
C109 C111 H11E 109.5 . . ?
C109 C111 H11F 109.5 . . ?
H11D C111 H11E 109.5 . . ?
H11D C111 H11F 109.5 . . ?
H11E C111 H11F 109.5 . . ?
C109 C112 H11G 109.5 . . ?
C109 C112 H11H 109.5 . . ?
C109 C112 H11I 109.5 . . ?
H11G C112 H11H 109.5 . . ?
H11G C112 H11I 109.5 . . ?
H11H C112 H11I 109.5 . . ?
C114 C113 P3 109.08(8) . . ?
C114 C113 C115 108.71(9) . . ?
C115 C113 P3 108.26(8) . . ?
C116 C113 P3 110.09(7) . . ?
C116 C113 C114 110.16(9) . . ?
C116 C113 C115 110.49(9) . . ?
C113 C114 H11J 109.5 . . ?
C113 C114 H11K 109.5 . . ?
C113 C114 H11L 109.5 . . ?
H11J C114 H11K 109.5 . . ?
H11J C114 H11L 109.5 . . ?
H11K C114 H11L 109.5 . . ?
C113 C115 H11M 109.5 . . ?
C113 C115 H11N 109.5 . . ?
C113 C115 H11O 109.5 . . ?
H11M C115 H11N 109.5 . . ?
H11M C115 H11O 109.5 . . ?
H11N C115 H11O 109.5 . . ?
C113 C116 H11P 109.5 . . ?
C113 C116 H11Q 109.5 . . ?
C113 C116 H11R 109.5 . . ?
H11P C116 H11Q 109.5 . . ?
H11P C116 H11R 109.5 . . ?
H11Q C116 H11R 109.5 . . ?
P2 C117 H11S 109.2 . . ?
P2 C117 H11T 109.2 . . ?
H11S C117 H11T 107.9 . . ?
C118 C117 P2 112.12(8) . . ?
C118 C117 H11S 109.2 . . ?
C118 C117 H11T 109.2 . . ?
C117 C118 H11U 109.2 . . ?
C117 C118 H11V 109.2 . . ?
H11U C118 H11V 107.9 . . ?
C119 C118 C117 111.86(10) . . ?
C119 C118 H11U 109.2 . . ?
C119 C118 H11V 109.2 . . ?
C118 C119 H11W 109.0 . . ?
C118 C119 H11X 109.0 . . ?
C118 C119 C120 113.05(10) . . ?
H11W C119 H11X 107.8 . . ?
C120 C119 H11W 109.0 . . ?
C120 C119 H11X 109.0 . . ?
C119 C120 H12A 108.7 . . ?
C119 C120 H12B 108.7 . . ?
C119 C120 C121 114.14(10) . . ?
H12A C120 H12B 107.6 . . ?
C121 C120 H12A 108.7 . . ?
C121 C120 H12B 108.7 . . ?
C120 C121 H12C 109.1 . . ?
C120 C121 H12D 109.1 . . ?
H12C C121 H12D 107.9 . . ?
C122 C121 C120 112.30(10) . . ?
C122 C121 H12C 109.1 . . ?
C122 C121 H12D 109.1 . . ?
C121 C122 H12E 108.6 . . ?
C121 C122 H12F 108.6 . . ?
C121 C122 C123 114.63(10) . . ?
H12E C122 H12F 107.6 . . ?
C123 C122 H12E 108.6 . . ?
C123 C122 H12F 108.6 . . ?
C122 C123 H12G 109.0 . . ?
C122 C123 H12H 109.0 . . ?
C122 C123 C124 112.79(10) . . ?
H12G C123 H12H 107.8 . . ?
C124 C123 H12G 109.0 . . ?
C124 C123 H12H 109.0 . . ?
C123 C124 H12I 108.6 . . ?
C123 C124 H12J 108.6 . . ?
H12I C124 H12J 107.6 . . ?
C125 C124 C123 114.48(10) . . ?
C125 C124 H12I 108.6 . . ?
C125 C124 H12J 108.6 . . ?
C124 C125 H12K 108.7 . . ?
C124 C125 H12L 108.7 . . ?
H12K C125 H12L 107.6 . . ?
C126 C125 C124 114.01(10) . . ?
C126 C125 H12K 108.7 . . ?
C126 C125 H12L 108.7 . . ?
C125 C126 H12M 109.1 . . ?
C125 C126 H12N 109.1 . . ?
C125 C126 C127 112.46(10) . . ?
H12M C126 H12N 107.8 . . ?
C127 C126 H12M 109.1 . . ?
C127 C126 H12N 109.1 . . ?
C126 C127 H12O 108.7 . . ?
C126 C127 H12P 108.7 . . ?
C126 C127 C128 114.20(10) . . ?
H12O C127 H12P 107.6 . . ?
C128 C127 H12O 108.7 . . ?
C128 C127 H12P 108.7 . . ?
C127 C128 H12Q 108.5 . . ?
C127 C128 H12R 108.5 . . ?
C127 C128 C129 115.08(10) . . ?
H12Q C128 H12R 107.5 . . ?
C129 C128 H12Q 108.5 . . ?
C129 C128 H12R 108.5 . . ?
C128 C129 H12S 109.2 . . ?
C128 C129 H12T 109.2 . . ?
C128 C129 C130 112.25(10) . . ?
H12S C129 H12T 107.9 . . ?
C130 C129 H12S 109.2 . . ?
C130 C129 H12T 109.2 . . ?
P3 C130 H13A 108.7 . . ?
P3 C130 H13B 108.7 . . ?
C129 C130 P3 114.33(8) . . ?
C129 C130 H13A 108.7 . . ?
C129 C130 H13B 108.7 . . ?
H13A C130 H13B 107.6 . . ?

loop_
_geom_bond_atom_site_label_1
_geom_bond_atom_site_label_2
_geom_bond_distance
_geom_bond_site_symmetry_2
_geom_bond_publ_flag
S4 P2 1.9564(4) . ?
S5 P3 1.9629(4) . ?
P2 C107 1.8500(11) . ?
P2 C109 1.8572(11) . ?
P2 C117 1.8170(11) . ?
P3 C108 1.8347(11) . ?
P3 C113 1.8540(11) . ?
P3 C130 1.8262(11) . ?
N101 C102 1.3448(14) . ?
N101 C106 1.3418(14) . ?
C102 C103 1.3871(16) . ?
C102 C107 1.5077(15) . ?
C103 H103 0.9500 . ?
C103 C104 1.3835(18) . ?
C104 H104 0.9500 . ?
C104 C105 1.3807(18) . ?
C105 H105 0.9500 . ?
C105 C106 1.3888(16) . ?
C106 C108 1.5076(15) . ?
C107 H10A 0.9900 . ?
C107 H10B 0.9900 . ?
C108 H10C 0.9900 . ?
C108 H10D 0.9900 . ?
C109 C110 1.5295(18) . ?
C109 C111 1.5324(17) . ?
C109 C112 1.5334(17) . ?
C110 H11A 0.9800 . ?
C110 H11B 0.9800 . ?
C110 H11C 0.9800 . ?
C111 H11D 0.9800 . ?
C111 H11E 0.9800 . ?
C111 H11F 0.9800 . ?
C112 H11G 0.9800 . ?
C112 H11H 0.9800 . ?
C112 H11I 0.9800 . ?
C113 C114 1.5359(15) . ?
C113 C115 1.5383(15) . ?
C113 C116 1.5323(15) . ?
C114 H11J 0.9800 . ?
C114 H11K 0.9800 . ?
C114 H11L 0.9800 . ?
C115 H11M 0.9800 . ?
C115 H11N 0.9800 . ?
C115 H11O 0.9800 . ?
C116 H11P 0.9800 . ?
C116 H11Q 0.9800 . ?
C116 H11R 0.9800 . ?
C117 H11S 0.9900 . ?
C117 H11T 0.9900 . ?
C117 C118 1.5326(16) . ?
C118 H11U 0.9900 . ?
C118 H11V 0.9900 . ?
C118 C119 1.5200(16) . ?
C119 H11W 0.9900 . ?
C119 H11X 0.9900 . ?
C119 C120 1.5278(16) . ?
C120 H12A 0.9900 . ?
C120 H12B 0.9900 . ?
C120 C121 1.5280(17) . ?
C121 H12C 0.9900 . ?
C121 H12D 0.9900 . ?
C121 C122 1.5203(16) . ?
C122 H12E 0.9900 . ?
C122 H12F 0.9900 . ?
C122 C123 1.5224(17) . ?
C123 H12G 0.9900 . ?
C123 H12H 0.9900 . ?
C123 C124 1.5316(18) . ?
C124 H12I 0.9900 . ?
C124 H12J 0.9900 . ?
C124 C125 1.5220(18) . ?
C125 H12K 0.9900 . ?
C125 H12L 0.9900 . ?
C125 C126 1.5201(17) . ?
C126 H12M 0.9900 . ?
C126 H12N 0.9900 . ?
C126 C127 1.5204(16) . ?
C127 H12O 0.9900 . ?
C127 H12P 0.9900 . ?
C127 C128 1.5261(18) . ?
C128 H12Q 0.9900 . ?
C128 H12R 0.9900 . ?
C128 C129 1.5328(16) . ?
C129 H12S 0.9900 . ?
C129 H12T 0.9900 . ?
C129 C130 1.5334(15) . ?
C130 H13A 0.9900 . ?
C130 H13B 0.9900 . ?

loop_
_exptl_oxdiff_crystal_face_indexfrac_h
_exptl_oxdiff_crystal_face_indexfrac_k
_exptl_oxdiff_crystal_face_indexfrac_l
_exptl_oxdiff_crystal_face_x
_exptl_oxdiff_crystal_face_y
_exptl_oxdiff_crystal_face_z
11.0682 -1.6558 -1.9884 -0.0417 -0.2208 0.9744
-0.5653 -0.0523 13.3299 0.1465 0.9861 0.0779
-10.9710 1.6771 -1.4956 0.0035 -0.0366 -0.9993
0.1757 0.1112 -13.3212 -0.1457 -0.9829 -0.1128
11.5673 -0.0616 1.1293 0.2824 -0.0335 0.9587
-2.1534 5.4403 -0.4324 0.8727 -0.1345 -0.4694
-11.5667 0.0790 -1.1300 -0.2794 0.0330 -0.9596
-0.5343 -5.5340 0.1744 -0.9567 0.1451 0.2525
-1.2035 4.8237 -6.3397 0.7152 -0.5640 -0.4128
5.4677 4.2074 -6.3006 0.7710 -0.6150 0.1655
